data_2237815
loop_
_publ_author_name
'Venugopala, K. N.'
'Nayak, Susanta K.'
'Odhav, B.'

_publ_section_title
;
 {2-[(1,3-Benzothiazol-2-yl)methoxy]-5-bromophenyl}(phenyl)methanone
;
_journal_coeditor_code FF2107
_journal_issue 6
_journal_name_full 'Acta Crystallographica Section E'
_journal_page_first o984
_journal_paper_doi 10.1107/S1600536813014086
_journal_volume 69
_journal_year 2013
_chemical_formula_iupac 'C21 H14 Br N O2 S'
_chemical_formula_moiety 'C21 H14 Br N O2 S'
_chemical_formula_sum 'C21 H14 Br N O2 S'
_chemical_formula_weight 424.30
_chemical_melting_point 407(2)
_chemical_name_systematic
;
{2-[(1,3-Benzothiazol-2-yl)methoxy]-5-bromophenyl}(phenyl)methanone
;
_space_group_IT_number 14
_symmetry_cell_setting monoclinic
_symmetry_space_group_name_Hall '-P 2yn'
_symmetry_space_group_name_H-M 'P 1 21/n 1'
_atom_sites_solution_hydrogens geom
_atom_sites_solution_primary direct
_atom_sites_solution_secondary difmap
_cell_angle_alpha 90
_cell_angle_beta 102.105(3)
_cell_angle_gamma 90
_cell_formula_units_Z 4
_cell_length_a 15.1475(6)
_cell_length_b 7.6501(3)
_cell_length_c 15.8339(6)
_cell_measurement_reflns_used 350
_cell_measurement_temperature 292(2)
_cell_measurement_theta_max 27.98
_cell_measurement_theta_min 0.98
_cell_volume 1794.03(12)
_computing_cell_refinement
;
CrysAlis PRO (Oxford Diffraction, 2009)
;
_computing_data_collection
;
CrysAlis PRO (Oxford Diffraction, 2009)
;
_computing_data_reduction
;
CrysAlis PRO (Oxford Diffraction, 2009)
;
_computing_molecular_graphics
;ORTEP-3 for Windows (Farrugia, 2012) and
Mercury (Macrae <i>et al.</i>, 2008)
;
_computing_publication_material 'PLATON (Spek, 2009) and PARST (Nardelli, 1995)'
_computing_structure_refinement 'SHELXL97 (Sheldrick, 2008)'
_computing_structure_solution 'SHELXS97 (Sheldrick, 2008)'
_diffrn_ambient_temperature 292(2)
_diffrn_detector_area_resol_mean 16.0839
_diffrn_measured_fraction_theta_full 0.999
_diffrn_measured_fraction_theta_max 0.999
_diffrn_measurement_device_type 'Oxford Diffraction Xcalibur (Eos, Nova)'
_diffrn_measurement_method '\w scans'
_diffrn_radiation_monochromator mirror
_diffrn_radiation_source 'Mova (Mo) X-ray Source'
_diffrn_radiation_type 'Mo K\a'
_diffrn_radiation_wavelength 0.7107
_diffrn_reflns_av_R_equivalents 0.0880
_diffrn_reflns_av_sigmaI/netI 0.0858
_diffrn_reflns_limit_h_max 18
_diffrn_reflns_limit_h_min -18
_diffrn_reflns_limit_k_max 9
_diffrn_reflns_limit_k_min -9
_diffrn_reflns_limit_l_max 19
_diffrn_reflns_limit_l_min -19
_diffrn_reflns_number 19116
_diffrn_reflns_reduction_process
;
;
_diffrn_reflns_theta_full 25.99
_diffrn_reflns_theta_max 25.99
_diffrn_reflns_theta_min 2.63
_exptl_absorpt_coefficient_mu 2.423
_exptl_absorpt_correction_T_max 0.6696
_exptl_absorpt_correction_T_min 0.6057
_exptl_absorpt_correction_type multi-scan
_exptl_absorpt_process_details
;
(CrysAlis PRO; Oxford Diffraction, 2009)
;
_exptl_crystal_colour colourless
_exptl_crystal_density_diffrn 1.571
_exptl_crystal_density_method 'Not Measured'
_exptl_crystal_description block
_exptl_crystal_F_000 856
_exptl_crystal_size_max 0.23
_exptl_crystal_size_mid 0.21
_exptl_crystal_size_min 0.18
_refine_diff_density_max 0.335
_refine_diff_density_min -0.315
_refine_ls_extinction_method none
_refine_ls_goodness_of_fit_ref 0.982
_refine_ls_hydrogen_treatment constr
_refine_ls_matrix_type full
_refine_ls_number_parameters 235
_refine_ls_number_reflns 3525
_refine_ls_number_restraints 0
_refine_ls_restrained_S_all 0.982
_refine_ls_R_factor_all 0.1196
_refine_ls_R_factor_gt 0.0539
_refine_ls_shift/su_max 0.000
_refine_ls_shift/su_mean 0.000
_refine_ls_structure_factor_coef Fsqd
_refine_ls_weighting_details 'calc w=1/[\s^2^(Fo^2^)+(0.0408P)^2^+0.0000P] where P=(Fo^2^+2Fc^2^)/3'
_refine_ls_weighting_scheme calc
_refine_ls_wR_factor_gt 0.0997
_refine_ls_wR_factor_ref 0.1200
_reflns_number_gt 1971
_reflns_number_total 3525
_reflns_threshold_expression I>2sigma(I)
_cod_data_source_file ff2107.cif
_cod_data_source_block I
_cod_original_sg_symbol_H-M 'P 21/n'
_cod_database_code 2237815
_cod_database_fobs_code 2237815

loop_
_symmetry_equiv_pos_site_id
_symmetry_equiv_pos_as_xyz
1 x,y,z
2 1/2-x,1/2+y,1/2-z
3 -x,-y,-z
4 1/2+x,1/2-y,1/2+z

loop_
_atom_site_type_symbol
_atom_site_label
_atom_site_fract_x
_atom_site_fract_y
_atom_site_fract_z
_atom_site_U_iso_or_equiv
_atom_site_adp_type
_atom_site_calc_flag
_atom_site_refinement_flags
_atom_site_occupancy
_atom_site_symmetry_multiplicity
Br Br1 0.47887(4) 0.70720(7) 0.07925(3) 0.0671(2) Uani d . 1 1
S S1 -0.04002(8) 0.33280(15) 0.17148(7) 0.0513(3) Uani d . 1 1
O O1 0.1169(2) 0.4165(4) 0.11024(17) 0.0499(8) Uani d . 1 1
N N1 -0.0810(2) 0.1671(4) 0.0260(2) 0.0410(9) Uani d . 1 1
O O2 0.2746(2) 0.5691(4) 0.31997(18) 0.0587(9) Uani d . 1 1
C C6 -0.1521(3) 0.1423(5) 0.0671(3) 0.0389(10) Uani d . 1 1
C C15 0.2206(3) 0.5983(5) 0.2529(3) 0.0395(10) Uani d . 1 1
C C8 0.0664(3) 0.3039(5) 0.0468(3) 0.0424(11) Uani d . 1 1
H H8A 0.1004 0.1981 0.0423 0.051 Uiso calc R 1 1
H H8B 0.0539 0.3614 -0.0090 0.051 Uiso calc R 1 1
C C16 0.1297(3) 0.6683(5) 0.2544(2) 0.0351(10) Uani d . 1 1
C C21 0.0809(3) 0.7618(5) 0.1858(3) 0.0396(11) Uani d . 1 1
H H21 0.1031 0.7750 0.1357 0.048 Uiso calc R 1 1
C C9 0.1982(3) 0.4790(5) 0.0998(3) 0.0397(10) Uani d . 1 1
C C7 -0.0190(3) 0.2608(5) 0.0734(2) 0.0379(10) Uani d . 1 1
C C14 0.2497(3) 0.5708(5) 0.1688(2) 0.0368(10) Uani d . 1 1
C C12 0.3650(3) 0.6114(5) 0.0873(3) 0.0443(11) Uani d . 1 1
C C4 -0.2920(3) 0.0222(6) 0.0832(4) 0.0662(14) Uani d . 1 1
H H4 -0.3432 -0.0445 0.0621 0.079 Uiso calc R 1 1
C C5 -0.2287(3) 0.0427(6) 0.0339(3) 0.0535(12) Uani d . 1 1
H H5 -0.2364 -0.0086 -0.0204 0.064 Uiso calc R 1 1
C C18 0.0136(3) 0.7221(6) 0.3328(3) 0.0554(13) Uani d . 1 1
H H18 -0.0090 0.7088 0.3827 0.066 Uiso calc R 1 1
C C2 -0.2067(3) 0.1994(6) 0.1977(3) 0.0600(14) Uani d . 1 1
H H2 -0.1998 0.2520 0.2517 0.072 Uiso calc R 1 1
C C20 -0.0003(3) 0.8356(5) 0.1912(3) 0.0507(12) Uani d . 1 1
H H20 -0.0325 0.8996 0.1449 0.061 Uiso calc R 1 1
C C1 -0.1411(3) 0.2200(5) 0.1478(3) 0.0438(11) Uani d . 1 1
C C19 -0.0345(3) 0.8158(6) 0.2644(3) 0.0560(13) Uani d . 1 1
H H19 -0.0898 0.8653 0.2676 0.067 Uiso calc R 1 1
C C11 0.3151(3) 0.5212(6) 0.0191(3) 0.0494(12) Uani d . 1 1
H H11 0.3365 0.5058 -0.0313 0.059 Uiso calc R 1 1
C C17 0.0947(3) 0.6485(6) 0.3280(3) 0.0472(12) Uani d . 1 1
H H17 0.1266 0.5846 0.3745 0.057 Uiso calc R 1 1
C C10 0.2324(3) 0.4533(5) 0.0261(3) 0.0470(12) Uani d . 1 1
H H10 0.1990 0.3892 -0.0195 0.056 Uiso calc R 1 1
C C13 0.3333(3) 0.6361(5) 0.1623(3) 0.0436(11) Uani d . 1 1
H H13 0.3682 0.6967 0.2084 0.052 Uiso calc R 1 1
C C3 -0.2813(4) 0.0995(7) 0.1649(4) 0.0688(15) Uani d . 1 1
H H3 -0.3252 0.0830 0.1972 0.083 Uiso calc R 1 1

loop_
_atom_site_aniso_label
_atom_site_aniso_U_11
_atom_site_aniso_U_22
_atom_site_aniso_U_33
_atom_site_aniso_U_12
_atom_site_aniso_U_13
_atom_site_aniso_U_23
Br1 0.0546(4) 0.0762(4) 0.0768(4) -0.0116(3) 0.0282(3) -0.0030(3)
S1 0.0522(8) 0.0533(8) 0.0482(7) -0.0063(6) 0.0098(6) -0.0133(6)
O1 0.045(2) 0.055(2) 0.0503(19) -0.0147(16) 0.0117(15) -0.0175(15)
N1 0.038(2) 0.043(2) 0.038(2) 0.0021(18) 0.0004(18) 0.0006(17)
O2 0.050(2) 0.079(2) 0.0432(19) 0.0160(18) 0.0014(16) -0.0005(17)
C6 0.036(3) 0.034(2) 0.042(3) 0.005(2) -0.001(2) 0.000(2)
C15 0.041(3) 0.034(2) 0.040(3) -0.006(2) 0.001(2) 0.001(2)
C8 0.045(3) 0.040(3) 0.042(3) -0.003(2) 0.007(2) -0.006(2)
C16 0.033(3) 0.034(2) 0.036(2) -0.004(2) 0.002(2) -0.0054(19)
C21 0.044(3) 0.030(2) 0.044(3) -0.001(2) 0.006(2) 0.004(2)
C9 0.035(3) 0.039(3) 0.045(3) 0.002(2) 0.009(2) -0.003(2)
C7 0.037(3) 0.037(2) 0.038(3) 0.007(2) 0.004(2) 0.004(2)
C14 0.036(3) 0.040(3) 0.034(2) 0.003(2) 0.0060(19) -0.001(2)
C12 0.042(3) 0.038(3) 0.055(3) 0.005(2) 0.014(2) 0.002(2)
C4 0.040(3) 0.059(3) 0.097(4) -0.002(3) 0.010(3) 0.008(3)
C5 0.038(3) 0.052(3) 0.065(3) -0.003(2) -0.001(2) -0.004(2)
C18 0.047(3) 0.081(4) 0.043(3) -0.002(3) 0.019(2) -0.006(3)
C2 0.058(4) 0.062(3) 0.064(3) 0.006(3) 0.020(3) -0.003(3)
C20 0.053(3) 0.036(3) 0.059(3) 0.005(2) 0.002(3) 0.001(2)
C1 0.044(3) 0.037(3) 0.048(3) 0.004(2) 0.004(2) 0.006(2)
C19 0.039(3) 0.057(3) 0.072(4) 0.000(3) 0.011(3) -0.011(3)
C11 0.053(3) 0.053(3) 0.044(3) 0.006(3) 0.016(2) -0.003(2)
C17 0.051(3) 0.053(3) 0.037(3) 0.001(2) 0.007(2) 0.003(2)
C10 0.049(3) 0.043(3) 0.046(3) -0.003(2) 0.006(2) -0.012(2)
C13 0.041(3) 0.041(3) 0.047(3) -0.002(2) 0.005(2) -0.002(2)
C3 0.059(4) 0.062(4) 0.094(4) 0.005(3) 0.034(3) 0.005(3)

loop_
_atom_type_symbol
_atom_type_description
_atom_type_scat_dispersion_real
_atom_type_scat_dispersion_imag
_atom_type_scat_source
C C 0.0033 0.0016 ' International Tables Vol C Tables 4.2.6.8 and 6.1.1.4'
H H 0.0000 0.0000 ' International Tables Vol C Tables 4.2.6.8 and 6.1.1.4'
Br Br -0.2901 2.4595 ' International Tables Vol C Tables 4.2.6.8 and 6.1.1.4'
N N 0.0061 0.0033 ' International Tables Vol C Tables 4.2.6.8 and 6.1.1.4'
O O 0.0106 0.0060 ' International Tables Vol C Tables 4.2.6.8 and 6.1.1.4'
S S 0.1246 0.1234 ' International Tables Vol C Tables 4.2.6.8 and 6.1.1.4'

loop_
_geom_angle_atom_site_label_1
_geom_angle_atom_site_label_2
_geom_angle_atom_site_label_3
_geom_angle
C1 S1 C7 88.2(2)
C9 O1 C8 119.5(3)
C7 N1 C6 110.3(3)
N1 C6 C1 114.8(4)
N1 C6 C5 124.5(4)
C1 C6 C5 120.6(4)
O2 C15 C16 120.6(4)
O2 C15 C14 118.6(4)
C16 C15 C14 120.8(4)
O1 C8 C7 107.9(3)
O1 C8 H8A 110.1
C7 C8 H8A 110.1
O1 C8 H8B 110.1
C7 C8 H8B 110.1
H8A C8 H8B 108.4
C21 C16 C17 118.8(4)
C21 C16 C15 121.4(4)
C17 C16 C15 119.7(4)
C20 C21 C16 120.3(4)
C20 C21 H21 119.9
C16 C21 H21 119.9
O1 C9 C10 124.0(4)
O1 C9 C14 116.9(4)
C10 C9 C14 119.0(4)
N1 C7 C8 122.1(4)
N1 C7 S1 116.6(3)
C8 C7 S1 121.2(3)
C13 C14 C9 119.6(4)
C13 C14 C15 117.3(4)
C9 C14 C15 123.1(4)
C11 C12 C13 120.8(4)
C11 C12 Br1 120.0(3)
C13 C12 Br1 119.2(3)
C5 C4 C3 121.3(5)
C5 C4 H4 119.3
C3 C4 H4 119.3
C4 C5 C6 118.4(5)
C4 C5 H5 120.8
C6 C5 H5 120.8
C17 C18 C19 120.3(4)
C17 C18 H18 119.8
C19 C18 H18 119.8
C3 C2 C1 118.2(5)
C3 C2 H2 120.9
C1 C2 H2 120.9
C19 C20 C21 120.6(4)
C19 C20 H20 119.7
C21 C20 H20 119.7
C6 C1 C2 120.6(4)
C6 C1 S1 110.0(3)
C2 C1 S1 129.4(4)
C20 C19 C18 119.5(5)
C20 C19 H19 120.3
C18 C19 H19 120.3
C12 C11 C10 119.1(4)
C12 C11 H11 120.5
C10 C11 H11 120.5
C18 C17 C16 120.5(4)
C18 C17 H17 119.7
C16 C17 H17 119.7
C11 C10 C9 121.3(4)
C11 C10 H10 119.3
C9 C10 H10 119.3
C12 C13 C14 120.1(4)
C12 C13 H13 119.9
C14 C13 H13 119.9
C2 C3 C4 120.8(5)
C2 C3 H3 119.6
C4 C3 H3 119.6

loop_
_geom_bond_atom_site_label_1
_geom_bond_atom_site_label_2
_geom_bond_distance
Br1 C12 1.903(4)
S1 C1 1.729(5)
S1 C7 1.739(4)
O1 C9 1.363(4)
O1 C8 1.418(4)
N1 C7 1.289(5)
N1 C6 1.382(5)
O2 C15 1.218(4)
C6 C1 1.388(6)
C6 C5 1.395(5)
C15 C16 1.482(5)
C15 C14 1.502(5)
C8 C7 1.480(5)
C8 H8A 0.9700
C8 H8B 0.9700
C16 C21 1.379(5)
C16 C17 1.387(5)
C21 C20 1.373(6)
C21 H21 0.9300
C9 C10 1.385(5)
C9 C14 1.393(5)
C14 C13 1.386(5)
C12 C11 1.368(6)
C12 C13 1.383(5)
C4 C5 1.366(6)
C4 C3 1.399(6)
C4 H4 0.9300
C5 H5 0.9300
C18 C17 1.367(6)
C18 C19 1.374(6)
C18 H18 0.9300
C2 C3 1.373(6)
C2 C1 1.401(6)
C2 H2 0.9300
C20 C19 1.372(6)
C20 H20 0.9300
C19 H19 0.9300
C11 C10 1.382(5)
C11 H11 0.9300
C17 H17 0.9300
C10 H10 0.9300
C13 H13 0.9300
C3 H3 0.9300

loop_
_geom_hbond_atom_site_label_D
_geom_hbond_atom_site_label_H
_geom_hbond_atom_site_label_A
_geom_hbond_site_symmetry_A
_geom_hbond_distance_DH
_geom_hbond_distance_HA
_geom_hbond_distance_DA
_geom_hbond_angle_DHA
_geom_hbond_publ_flag
C21 H21 N1 3_565 0.93 2.55 3.398(6) 152 yes
C5 H5 O2 4_454 0.93 2.61 3.505(6) 161 yes
C20 H20 Cg1 1_565 0.93 2.68 3.459(4) 142 yes

loop_
_geom_torsion_atom_site_label_1
_geom_torsion_atom_site_label_2
_geom_torsion_atom_site_label_3
_geom_torsion_atom_site_label_4
_geom_torsion
C7 N1 C6 C1 -0.4(5)
C7 N1 C6 C5 -178.1(4)
C9 O1 C8 C7 -178.5(3)
O2 C15 C16 C21 155.4(4)
C14 C15 C16 C21 -21.3(6)
O2 C15 C16 C17 -20.9(6)
C14 C15 C16 C17 162.4(4)
C17 C16 C21 C20 0.9(6)
C15 C16 C21 C20 -175.5(4)
C8 O1 C9 C10 6.4(6)
C8 O1 C9 C14 -172.2(4)
C6 N1 C7 C8 178.2(4)
C6 N1 C7 S1 -1.2(4)
O1 C8 C7 N1 176.5(4)
O1 C8 C7 S1 -4.2(5)
C1 S1 C7 N1 1.8(3)
C1 S1 C7 C8 -177.5(3)
O1 C9 C14 C13 179.4(4)
C10 C9 C14 C13 0.7(6)
O1 C9 C14 C15 1.6(6)
C10 C9 C14 C15 -177.1(4)
O2 C15 C14 C13 -45.6(5)
C16 C15 C14 C13 131.2(4)
O2 C15 C14 C9 132.2(4)
C16 C15 C14 C9 -50.9(6)
C3 C4 C5 C6 0.4(7)
N1 C6 C5 C4 176.9(4)
C1 C6 C5 C4 -0.6(6)
C16 C21 C20 C19 -0.7(6)
N1 C6 C1 C2 -177.6(4)
C5 C6 C1 C2 0.2(6)
N1 C6 C1 S1 1.8(4)
C5 C6 C1 S1 179.5(3)
C3 C2 C1 C6 0.5(7)
C3 C2 C1 S1 -178.7(4)
C7 S1 C1 C6 -1.9(3)
C7 S1 C1 C2 177.4(4)
C21 C20 C19 C18 0.5(7)
C17 C18 C19 C20 -0.4(7)
C13 C12 C11 C10 -0.5(6)
Br1 C12 C11 C10 -179.7(3)
C19 C18 C17 C16 0.5(7)
C21 C16 C17 C18 -0.7(6)
C15 C16 C17 C18 175.7(4)
C12 C11 C10 C9 1.8(6)
O1 C9 C10 C11 179.5(4)
C14 C9 C10 C11 -1.9(6)
C11 C12 C13 C14 -0.6(6)
Br1 C12 C13 C14 178.6(3)
C9 C14 C13 C12 0.5(6)
C15 C14 C13 C12 178.4(4)
C1 C2 C3 C4 -0.7(7)
C5 C4 C3 C2 0.3(8)
